data_1545820
loop_
_publ_author_name
'Mir, Niyaz A.'
'Dubey, Ritesh'
'Desiraju, Gautam R.'

_publ_section_title
;
 Four- and five-component molecular solids: crystal engineering strategies
 based on structural inequivalence
;
_journal_issue 2
_journal_name_full IUCrJ
_journal_page_first 96
_journal_page_last 101
_journal_paper_doi 10.1107/S2052252515023945
_journal_volume 3
_journal_year 2016
_chemical_formula_sum 'C42 H46 N4 O4 S2'
_chemical_formula_weight 734.95
_chemical_name_systematic
;
 ?
;
_space_group_crystal_system triclinic
_space_group_IT_number 2
_space_group_name_Hall '-P 1'
_space_group_name_H-M_alt 'P -1'
_symmetry_space_group_name_Hall '-P 1'
_symmetry_space_group_name_H-M 'P -1'
_atom_sites_solution_hydrogens mixed
_cell_angle_alpha 98.18(2)
_cell_angle_beta 92.03(3)
_cell_angle_gamma 91.235(12)
_cell_formula_units_Z 1
_cell_length_a 7.531(9)
_cell_length_b 9.026(12)
_cell_length_c 13.941(17)
_cell_measurement_temperature 150(2)
_cell_volume 937(2)
_computing_structure_refinement 'SHELXL-2013 (Sheldrick, 2013)'
_diffrn_ambient_temperature 150(2)
_diffrn_measured_fraction_theta_full 0.995
_diffrn_measured_fraction_theta_max 0.996
_diffrn_measurement_device_type 'Rigaku Mercury375R (2x2 bin mode)'
_diffrn_measurement_method 'profile data from \w-scans'
_diffrn_radiation_type MoK\a
_diffrn_radiation_wavelength 0.71073
_diffrn_reflns_av_R_equivalents 0.0608
_diffrn_reflns_av_unetI/netI 0.0679
_diffrn_reflns_Laue_measured_fraction_full 0.995
_diffrn_reflns_Laue_measured_fraction_max 0.996
_diffrn_reflns_limit_h_max 9
_diffrn_reflns_limit_h_min -9
_diffrn_reflns_limit_k_max 11
_diffrn_reflns_limit_k_min -11
_diffrn_reflns_limit_l_max 17
_diffrn_reflns_limit_l_min -17
_diffrn_reflns_number 8797
_diffrn_reflns_point_group_measured_fraction_full 0.995
_diffrn_reflns_point_group_measured_fraction_max 0.996
_diffrn_reflns_theta_full 25.242
_diffrn_reflns_theta_max 26.000
_diffrn_reflns_theta_min 1.477
_diffrn_source 'Sealed Tube'
_exptl_absorpt_coefficient_mu 0.190
_exptl_absorpt_correction_T_max 1.000
_exptl_absorpt_correction_T_min 0.622
_exptl_absorpt_correction_type multi-scan
_exptl_absorpt_process_details 'Jacobson, R. (1998) Private communication'
_exptl_crystal_colour Colorless
_exptl_crystal_density_diffrn 1.302
_exptl_crystal_description Block
_exptl_crystal_F_000 390
_exptl_crystal_size_max 0.390
_exptl_crystal_size_mid 0.220
_exptl_crystal_size_min 0.150
_refine_diff_density_max 0.511
_refine_diff_density_min -0.518
_refine_diff_density_rms 0.107
_refine_ls_extinction_method none
_refine_ls_goodness_of_fit_ref 1.156
_refine_ls_hydrogen_treatment mixed
_refine_ls_matrix_type full
_refine_ls_number_parameters 248
_refine_ls_number_reflns 3673
_refine_ls_number_restraints 0
_refine_ls_restrained_S_all 1.156
_refine_ls_R_factor_all 0.0929
_refine_ls_R_factor_gt 0.0823
_refine_ls_shift/su_max 0.004
_refine_ls_shift/su_mean 0.000
_refine_ls_structure_factor_coef Fsqd
_refine_ls_weighting_details
;
 w=1/[\s^2^(Fo^2^)+(0.1017P)^2^+3.9487P]
 where P=(Fo^2^+2Fc^2^)/3
;
_refine_ls_weighting_scheme calc
_refine_ls_wR_factor_gt 0.2705
_refine_ls_wR_factor_ref 0.2817
_reflns_Friedel_coverage 0.000
_reflns_number_gt 3059
_reflns_number_total 3673
_reflns_threshold_expression 'I > 2\s(I)'
_cod_data_source_file hi5640.cif
_cod_data_source_block MRE_TMP_DPE-II_22TP
_cod_depositor_comments
;
The following automatic conversions were performed:

'_exptl_absorpt_correction_type' value 'Multi-scan' changed to
'multi-scan' according to
/home/data/users/saulius/crontab/automatic-downloads/rss-feeds/IUCr/lib/dictionaries/cif_core.dic
dictionary named 'cif_core.dic' version 2.4.2 from 2011-04-26.

Automatic conversion script
Id: cif_fix_values 4973 2017-02-22 13:04:09Z antanas 
;
_cod_database_code 1545820
_shelx_space_group_comment
;
The symmetry employed for this shelxl refinement is uniquely defined
by the following loop, which should always be used as a source of
symmetry information in preference to the above space-group names.
They are only intended as comments.
;
_shelx_estimated_absorpt_t_min 0.929
_shelx_estimated_absorpt_t_max 0.972
_shelxl_version_number 2013-2

loop_
_space_group_symop_operation_xyz
'x, y, z'
'-x, -y, -z'

loop_
_atom_site_label
_atom_site_type_symbol
_atom_site_fract_x
_atom_site_fract_y
_atom_site_fract_z
_atom_site_U_iso_or_equiv
_atom_site_adp_type
_atom_site_occupancy
_atom_site_site_symmetry_order
_atom_site_calc_flag
_atom_site_refinement_flags_posn
_atom_site_refinement_flags_adp
C17 C 0.0468(10) -0.0232(11) -0.0427(5) 0.067(3) Uani 1 1 d . .
H17A H 0.006(10) -0.079(9) -0.087(6) 0.06(2) Uiso 1 1 d . .
H17B H -0.032(13) 0.072(11) -0.055(7) 0.09(3) Uiso 1 1 d . .
S1 S 0.42951(19) 0.81287(15) 0.38463(10) 0.0345(4) Uani 1 1 d . .
C21 C 0.4663(6) 0.9227(5) 0.4964(4) 0.0256(10) Uani 1 1 d . .
C20 C 0.4245(6) 0.8436(5) 0.5723(4) 0.0282(10) Uani 1 1 d . .
H20 H 0.4346 0.8840 0.6391 0.034 Uiso 1 1 calc R U
C19 C 0.3640(7) 0.6928(6) 0.5359(4) 0.0336(11) Uani 1 1 d . .
H19 H 0.3307 0.6216 0.5765 0.040 Uiso 1 1 calc R U
C18 C 0.3595(7) 0.6629(6) 0.4364(4) 0.0335(12) Uani 1 1 d . .
H18 H 0.3218 0.5693 0.4006 0.040 Uiso 1 1 calc R U
O1 O 0.1510(4) 0.6445(4) 0.1150(3) 0.0315(8) Uani 1 1 d . .
H1 H 0.2433 0.6980 0.1140 0.047 Uiso 1 1 calc R U
O2 O -0.0732(4) 0.2616(4) 0.2798(3) 0.0280(8) Uani 1 1 d . .
H2 H -0.0435 0.2192 0.3276 0.042 Uiso 1 1 calc R U
C4 C 0.3878(6) 0.3731(5) 0.2412(3) 0.0256(10) Uani 1 1 d . .
H4 H 0.5058 0.3455 0.2555 0.031 Uiso 1 1 calc R U
C2 C 0.1859(6) 0.5301(5) 0.1675(3) 0.0235(10) Uani 1 1 d . .
C1 C 0.0393(6) 0.4497(5) 0.1955(3) 0.0230(9) Uani 1 1 d . .
C5 C 0.2452(6) 0.2939(5) 0.2721(3) 0.0265(10) Uani 1 1 d . .
H5 H 0.2656 0.2136 0.3081 0.032 Uiso 1 1 calc R U
N2 N 0.5483(5) 0.1927(5) -0.0875(3) 0.0285(9) Uani 1 1 d . .
C15 C 0.5043(7) 0.0515(6) -0.1293(4) 0.0280(10) Uani 1 1 d . .
H15 H 0.5875 -0.0016 -0.1698 0.034 Uiso 1 1 calc R U
C6 C 0.0717(6) 0.3334(5) 0.2499(3) 0.0226(9) Uani 1 1 d . .
C3 C 0.3600(6) 0.4917(5) 0.1898(3) 0.0242(10) Uani 1 1 d . .
H3 H 0.4581 0.5463 0.1699 0.029 Uiso 1 1 calc R U
C12 C 0.2199(7) 0.0547(6) -0.0574(4) 0.0315(11) Uani 1 1 d . .
C16 C 0.3462(7) -0.0185(6) -0.1162(4) 0.0303(11) Uani 1 1 d . .
H16 H 0.3221 -0.1178 -0.1475 0.036 Uiso 1 1 calc R U
C13 C 0.2660(7) 0.1995(6) -0.0133(4) 0.0326(11) Uani 1 1 d . .
H13 H 0.1861 0.2543 0.0285 0.039 Uiso 1 1 calc R U
C14 C 0.4281(7) 0.2628(6) -0.0305(4) 0.0304(11) Uani 1 1 d . .
H14 H 0.4557 0.3620 -0.0001 0.036 Uiso 1 1 calc R U
C7 C -0.1488(6) 0.4859(6) 0.1676(4) 0.0324(11) Uani 1 1 d . .
H7A H -0.2136 0.3935 0.1399 0.049 Uiso 1 1 calc R U
H7B H -0.1466 0.5552 0.1195 0.049 Uiso 1 1 calc R U
H7C H -0.2081 0.5324 0.2253 0.049 Uiso 1 1 calc R U
N1 N -0.0129(5) 0.9171(4) 0.5758(3) 0.0242(8) Uani 1 1 d . .
C10 C 0.0347(6) 1.0637(5) 0.5933(3) 0.0233(9) Uani 1 1 d . .
C9 C -0.0485(6) 0.8526(5) 0.4834(3) 0.0230(9) Uani 1 1 d . .
C11 C 0.0704(8) 1.1326(6) 0.6966(4) 0.0360(12) Uani 1 1 d . .
H11A H 0.0649 1.0545 0.7387 0.054 Uiso 1 1 calc R U
H11B H -0.0192 1.2073 0.7153 0.054 Uiso 1 1 calc R U
H11C H 0.1888 1.1810 0.7034 0.054 Uiso 1 1 calc R U
C8 C -0.1060(7) 0.6904(5) 0.4686(4) 0.0291(11) Uani 1 1 d . .
H8A H -0.0713 0.6454 0.5263 0.044 Uiso 1 1 calc R U
H8B H -0.0487 0.6379 0.4120 0.044 Uiso 1 1 calc R U
H8C H -0.2354 0.6819 0.4581 0.044 Uiso 1 1 calc R U

loop_
_atom_site_aniso_label
_atom_site_aniso_U_11
_atom_site_aniso_U_22
_atom_site_aniso_U_33
_atom_site_aniso_U_23
_atom_site_aniso_U_13
_atom_site_aniso_U_12
C17 0.057(4) 0.090(6) 0.040(4) -0.034(4) 0.024(3) -0.051(5)
S1 0.0416(8) 0.0310(7) 0.0296(7) 0.0005(5) -0.0005(5) -0.0022(5)
C21 0.023(2) 0.023(2) 0.030(2) 0.0018(19) -0.0029(18) 0.0034(18)
C20 0.029(2) 0.022(2) 0.035(3) 0.008(2) -0.002(2) 0.0010(19)
C19 0.035(3) 0.027(3) 0.038(3) 0.005(2) 0.001(2) 0.001(2)
C18 0.035(3) 0.024(2) 0.040(3) 0.002(2) -0.001(2) 0.000(2)
O1 0.0263(17) 0.0318(19) 0.040(2) 0.0190(16) 0.0004(15) -0.0053(14)
O2 0.0288(17) 0.0260(17) 0.0321(19) 0.0159(14) -0.0015(14) -0.0064(14)
C4 0.025(2) 0.026(2) 0.026(2) 0.0033(19) -0.0012(18) 0.0013(18)
C2 0.028(2) 0.020(2) 0.023(2) 0.0034(17) 0.0000(18) -0.0039(18)
C1 0.025(2) 0.021(2) 0.024(2) 0.0056(18) -0.0006(18) -0.0011(18)
C5 0.030(2) 0.025(2) 0.026(2) 0.0097(19) -0.0003(19) 0.0005(19)
N2 0.028(2) 0.026(2) 0.033(2) 0.0111(17) 0.0012(17) -0.0047(17)
C15 0.031(2) 0.029(2) 0.025(2) 0.0034(19) 0.0018(19) -0.001(2)
C6 0.026(2) 0.019(2) 0.022(2) 0.0038(17) 0.0013(18) -0.0040(17)
C3 0.026(2) 0.021(2) 0.026(2) 0.0027(18) 0.0034(18) -0.0031(18)
C12 0.032(3) 0.032(3) 0.029(3) 0.001(2) 0.002(2) -0.013(2)
C16 0.037(3) 0.029(3) 0.024(2) 0.0003(19) 0.000(2) -0.010(2)
C13 0.033(3) 0.033(3) 0.031(3) 0.002(2) 0.007(2) -0.005(2)
C14 0.037(3) 0.024(2) 0.030(3) 0.005(2) 0.003(2) -0.009(2)
C7 0.026(2) 0.030(3) 0.043(3) 0.014(2) -0.005(2) -0.004(2)
N1 0.028(2) 0.0194(19) 0.027(2) 0.0087(15) -0.0012(16) -0.0010(15)
C10 0.025(2) 0.018(2) 0.028(2) 0.0035(18) 0.0005(18) 0.0007(17)
C9 0.023(2) 0.015(2) 0.032(2) 0.0065(18) 0.0014(18) 0.0007(17)
C11 0.051(3) 0.030(3) 0.027(3) 0.006(2) -0.002(2) -0.005(2)
C8 0.035(3) 0.015(2) 0.037(3) 0.0057(19) -0.002(2) -0.0038(19)

loop_
_atom_type_symbol
_atom_type_description
_atom_type_scat_dispersion_real
_atom_type_scat_dispersion_imag
_atom_type_scat_source
C C 0.0033 0.0016 'International Tables Vol C Tables 4.2.6.8 and 6.1.1.4'
H H 0.0000 0.0000 'International Tables Vol C Tables 4.2.6.8 and 6.1.1.4'
N N 0.0061 0.0033 'International Tables Vol C Tables 4.2.6.8 and 6.1.1.4'
O O 0.0106 0.0060 'International Tables Vol C Tables 4.2.6.8 and 6.1.1.4'
S S 0.1246 0.1234 'International Tables Vol C Tables 4.2.6.8 and 6.1.1.4'

loop_
_geom_angle_atom_site_label_1
_geom_angle_atom_site_label_2
_geom_angle_atom_site_label_3
_geom_angle
_geom_angle_site_symmetry_1
_geom_angle_site_symmetry_3
C17 C17 C12 119.1(7) 2 .
C17 C17 H17A 123(6) 2 .
C12 C17 H17A 117(6) . .
C17 C17 H17B 72(5) 2 .
C12 C17 H17B 94(5) . .
H17A C17 H17B 97(7) . .
C18 S1 C21 92.4(3) . .
C20 C21 C21 127.6(6) . 2_676
C20 C21 S1 111.3(4) . .
C21 C21 S1 121.1(5) 2_676 .
C21 C20 C19 111.1(5) . .
C21 C20 H20 124.4 . .
C19 C20 H20 124.4 . .
C18 C19 C20 113.0(5) . .
C18 C19 H19 123.5 . .
C20 C19 H19 123.5 . .
C19 C18 S1 112.2(4) . .
C19 C18 H18 123.9 . .
S1 C18 H18 123.9 . .
C2 O1 H1 109.5 . .
C6 O2 H2 109.5 . .
C3 C4 C5 120.9(4) . .
C3 C4 H4 119.6 . .
C5 C4 H4 119.6 . .
O1 C2 C3 121.6(4) . .
O1 C2 C1 117.2(4) . .
C3 C2 C1 121.2(4) . .
C6 C1 C2 118.2(4) . .
C6 C1 C7 120.4(4) . .
C2 C1 C7 121.4(4) . .
C4 C5 C6 119.5(4) . .
C4 C5 H5 120.3 . .
C6 C5 H5 120.3 . .
C14 N2 C15 116.4(4) . .
N2 C15 C16 123.3(5) . .
N2 C15 H15 118.4 . .
C16 C15 H15 118.4 . .
O2 C6 C5 122.0(4) . .
O2 C6 C1 117.0(4) . .
C5 C6 C1 121.0(4) . .
C4 C3 C2 119.2(4) . .
C4 C3 H3 120.4 . .
C2 C3 H3 120.4 . .
C16 C12 C13 116.3(5) . .
C16 C12 C17 120.3(5) . .
C13 C12 C17 123.4(5) . .
C15 C16 C12 120.5(5) . .
C15 C16 H16 119.7 . .
C12 C16 H16 119.7 . .
C14 C13 C12 119.8(5) . .
C14 C13 H13 120.1 . .
C12 C13 H13 120.1 . .
N2 C14 C13 123.8(5) . .
N2 C14 H14 118.1 . .
C13 C14 H14 118.1 . .
C1 C7 H7A 109.5 . .
C1 C7 H7B 109.5 . .
H7A C7 H7B 109.5 . .
C1 C7 H7C 109.5 . .
H7A C7 H7C 109.5 . .
H7B C7 H7C 109.5 . .
C10 N1 C9 119.1(4) . .
N1 C10 C9 120.4(4) . 2_576
N1 C10 C11 117.9(4) . .
C9 C10 C11 121.7(4) 2_576 .
N1 C9 C10 120.5(4) . 2_576
N1 C9 C8 116.7(4) . .
C10 C9 C8 122.8(4) 2_576 .
C10 C11 H11A 109.5 . .
C10 C11 H11B 109.5 . .
H11A C11 H11B 109.5 . .
C10 C11 H11C 109.5 . .
H11A C11 H11C 109.5 . .
H11B C11 H11C 109.5 . .
C9 C8 H8A 109.5 . .
C9 C8 H8B 109.5 . .
H8A C8 H8B 109.5 . .
C9 C8 H8C 109.5 . .
H8A C8 H8C 109.5 . .
H8B C8 H8C 109.5 . .

loop_
_geom_bond_atom_site_label_1
_geom_bond_atom_site_label_2
_geom_bond_distance
_geom_bond_site_symmetry_2
C17 C17 1.420(13) 2
C17 C12 1.502(8) .
C17 H17A 0.79(8) .
C17 H17B 1.08(10) .
S1 C18 1.705(6) .
S1 C21 1.733(5) .
C21 C20 1.399(7) .
C21 C21 1.463(10) 2_676
C20 C19 1.441(7) .
C20 H20 0.9500 .
C19 C18 1.374(8) .
C19 H19 0.9500 .
C18 H18 0.9500 .
O1 C2 1.372(6) .
O1 H1 0.8400 .
O2 C6 1.366(6) .
O2 H2 0.8400 .
C4 C3 1.386(7) .
C4 C5 1.392(7) .
C4 H4 0.9500 .
C2 C3 1.399(7) .
C2 C1 1.405(6) .
C1 C6 1.400(6) .
C1 C7 1.510(7) .
C5 C6 1.397(7) .
C5 H5 0.9500 .
N2 C14 1.335(7) .
N2 C15 1.354(7) .
C15 C16 1.366(7) .
C15 H15 0.9500 .
C3 H3 0.9500 .
C12 C16 1.393(8) .
C12 C13 1.394(7) .
C16 H16 0.9500 .
C13 C14 1.380(7) .
C13 H13 0.9500 .
C14 H14 0.9500 .
C7 H7A 0.9800 .
C7 H7B 0.9800 .
C7 H7C 0.9800 .
N1 C10 1.349(6) .
N1 C9 1.352(6) .
C10 C9 1.400(7) 2_576
C10 C11 1.498(7) .
C9 C10 1.400(7) 2_576
C9 C8 1.501(6) .
C11 H11A 0.9800 .
C11 H11B 0.9800 .
C11 H11C 0.9800 .
C8 H8A 0.9800 .
C8 H8B 0.9800 .
C8 H8C 0.9800 .
